data_7217995
loop_
_publ_author_name
'Karmakar, Anirban'
'Oliver, Clive L.'
'Platero-Prats, Ana E.'
'Laurila, Elina'
'\"Ohrstr\"om, Lars'

_publ_section_title
;
 Crystal structures and hydrogen bond analysis of five amino acid
 conjugates of terephthalic and benzene-1,2,3-tricarboxylic acids
;
_journal_issue 35
_journal_name_full CrystEngComm
_journal_page_first 8243
_journal_paper_doi 10.1039/C4CE00605D
_journal_volume 16
_journal_year 2014
_chemical_absolute_configuration syn
_chemical_formula_sum 'C20 H32 N2 O8'
_chemical_formula_weight 428.47
_chemical_name_systematic
;
 ?
;
_space_group_crystal_system monoclinic
_space_group_IT_number 4
_space_group_name_Hall 'P 2yb'
_space_group_name_H-M_alt 'P 1 21 1'
_symmetry_space_group_name_Hall 'P 2yb'
_symmetry_space_group_name_H-M 'P 1 21 1'
_atom_sites_solution_hydrogens mixed
_audit_creation_method SHELXL-2012
_cell_angle_alpha 90
_cell_angle_beta 107.15(3)
_cell_angle_gamma 90
_cell_formula_units_Z 2
_cell_length_a 12.374(3)
_cell_length_b 7.6754(15)
_cell_length_c 12.714(3)
_cell_measurement_temperature 173(2)
_cell_volume 1153.8(5)
_computing_structure_refinement 'SHELXL-2012 (Sheldrick, 2012)'
_diffrn_ambient_temperature 173(2)
_diffrn_measured_fraction_theta_full 1.000
_diffrn_measured_fraction_theta_max 1.000
_diffrn_radiation_type MoK\a
_diffrn_radiation_wavelength 0.71073
_diffrn_reflns_av_unetI/netI 0.0366
_diffrn_reflns_Laue_measured_fraction_full 1.000
_diffrn_reflns_Laue_measured_fraction_max 1.000
_diffrn_reflns_point_group_measured_fraction_full 0.998
_diffrn_reflns_point_group_measured_fraction_max 0.997
_diffrn_reflns_theta_full 25.242
_diffrn_reflns_theta_max 26.369
_diffrn_reflns_theta_min 1.676
_exptl_absorpt_coefficient_mu 0.095
_exptl_crystal_density_diffrn 1.233
_exptl_crystal_F_000 460
_exptl_crystal_size_max 0.210
_exptl_crystal_size_mid 0.140
_exptl_crystal_size_min 0.040
_refine_diff_density_max 0.361
_refine_diff_density_min -0.418
_refine_diff_density_rms 0.131
_refine_ls_abs_structure_details
;
 Flack x determined using 1495 quotients [(I+)-(I-)]/[(I+)+(I-)]
 (Parsons and Flack (2004), Acta Cryst. A60, s61).
;
_refine_ls_abs_structure_Flack 0.7(10)
_refine_ls_extinction_method none
_refine_ls_goodness_of_fit_ref 1.217
_refine_ls_hydrogen_treatment mixed
_refine_ls_matrix_type full
_refine_ls_number_parameters 299
_refine_ls_number_reflns 4723
_refine_ls_number_restraints 11
_refine_ls_restrained_S_all 1.216
_refine_ls_R_factor_all 0.0761
_refine_ls_R_factor_gt 0.0489
_refine_ls_shift/su_max 0.000
_refine_ls_shift/su_mean 0.000
_refine_ls_structure_factor_coef Fsqd
_refine_ls_weighting_details
;
 w=1/[\s^2^(Fo^2^)+(0.0724P)^2^+0.2289P]
 where P=(Fo^2^+2Fc^2^)/3
;
_refine_ls_weighting_scheme calc
_refine_ls_wR_factor_gt 0.1206
_refine_ls_wR_factor_ref 0.1456
_reflns_Friedel_coverage 0.850
_reflns_Friedel_fraction_full 0.997
_reflns_Friedel_fraction_max 0.994
_reflns_number_gt 3783
_reflns_number_total 4723
_reflns_threshold_expression 'I > 2\s(I)'
_cod_duplicate_entry 7216179
_cod_data_source_file c4ce00605d2.cif
_cod_data_source_block Compound3
_cod_original_cell_volume 1153.9(4)
_cod_database_code 7217995
_shelx_space_group_comment
;
The symmetry employed for this shelxl refinement is uniquely defined
by the following loop, which should always be used as a source of
symmetry information in preference to the above space-group names.
They are only intended as comments.
;
_shelx_estimated_absorpt_t_min 0.980
_shelx_estimated_absorpt_t_max 0.996
_shelxl_version_number 2012-9

loop_
_space_group_symop_operation_xyz
'x, y, z'
'-x, y+1/2, -z'

loop_
_atom_site_label
_atom_site_type_symbol
_atom_site_fract_x
_atom_site_fract_y
_atom_site_fract_z
_atom_site_U_iso_or_equiv
_atom_site_adp_type
_atom_site_occupancy
_atom_site_site_symmetry_order
_atom_site_calc_flag
_atom_site_refinement_flags_posn
_atom_site_refinement_flags_adp
OW1 O 0.3695(2) 0.3632(4) 0.5509(2) 0.0309(6) Uani 1 1 d D .
O5 O 0.4213(2) 0.3210(4) 0.9706(2) 0.0363(7) Uani 1 1 d . .
O6 O 0.2576(3) 0.2129(4) 0.9778(3) 0.0445(8) Uani 1 1 d D .
O2 O 0.5714(2) 1.4701(4) 0.5282(2) 0.0337(7) Uani 1 1 d . .
O3 O 0.7382(2) 1.5749(4) 0.5261(3) 0.0393(8) Uani 1 1 d D .
O4 O 0.3337(2) 0.4771(4) 0.7435(2) 0.0322(7) Uani 1 1 d . .
O1 O 0.6485(3) 1.3036(4) 0.7719(2) 0.0384(7) Uani 1 1 d . .
N2 N 0.3235(3) 0.6368(4) 0.8903(3) 0.0287(7) Uani 1 1 d D .
N1 N 0.6654(3) 1.1616(4) 0.6238(2) 0.0262(7) Uani 1 1 d D .
C3 C 0.3967(3) 0.9328(5) 0.7877(3) 0.0270(9) Uani 1 1 d . .
H3 H 0.3330 0.9598 0.8120 0.032 Uiso 1 1 calc R U
C15 C 0.2597(3) 0.5127(5) 0.9347(3) 0.0294(9) Uani 1 1 d . .
H15 H 0.2584 0.5615 1.0073 0.035 Uiso 1 1 calc R U
C1 C 0.5556(3) 1.0270(5) 0.7305(3) 0.0252(8) Uani 1 1 d . .
C4 C 0.4224(3) 0.7584(5) 0.7721(3) 0.0248(8) Uani 1 1 d . .
C6 C 0.5807(3) 0.8542(5) 0.7132(3) 0.0268(8) Uani 1 1 d . .
H6 H 0.6435 0.8280 0.6873 0.032 Uiso 1 1 calc R U
C2 C 0.4637(3) 1.0652(5) 0.7678(3) 0.0270(9) Uani 1 1 d . .
H2 H 0.4468 1.1829 0.7798 0.032 Uiso 1 1 calc R U
C16 C 0.3219(3) 0.3394(6) 0.9608(3) 0.0291(9) Uani 1 1 d . .
C7 C 0.6268(3) 1.1743(5) 0.7108(3) 0.0252(8) Uani 1 1 d . .
C9 C 0.6721(3) 1.4542(5) 0.5472(3) 0.0255(8) Uani 1 1 d . .
C5 C 0.5143(3) 0.7207(5) 0.7335(3) 0.0269(9) Uani 1 1 d . .
H5 H 0.5314 0.6032 0.7211 0.032 Uiso 1 1 calc R U
C14 C 0.3557(3) 0.6123(5) 0.7993(3) 0.0266(9) Uani 1 1 d . .
C11 C 0.8826(4) 1.0630(6) 0.5855(4) 0.0384(10) Uani 1 1 d . .
H11 H 0.8334 0.9759 0.6078 0.046 Uiso 1 1 calc R U
C18 C 0.0706(4) 0.6695(7) 0.8529(4) 0.0473(12) Uani 1 1 d . .
H18 H 0.1074 0.7538 0.8142 0.057 Uiso 1 1 calc R U
C8 C 0.7389(3) 1.2941(5) 0.6001(3) 0.0262(8) Uani 1 1 d . .
H8 H 0.7931 1.3312 0.6717 0.031 Uiso 1 1 calc R U
OW2 O 0.6250(2) 1.4296(4) 0.9578(2) 0.0321(7) Uani 1 1 d D .
C19 C -0.0500(4) 0.6373(8) 0.7798(5) 0.0632(15) Uani 1 1 d . .
H19A H -0.0926 0.7467 0.7697 0.095 Uiso 1 1 calc R U
H19B H -0.0867 0.5512 0.8149 0.095 Uiso 1 1 calc R U
H19C H -0.0479 0.5933 0.7081 0.095 Uiso 1 1 calc R U
C17 C 0.1364(3) 0.4971(6) 0.8665(3) 0.0360(10) Uani 1 1 d . .
H17A H 0.0987 0.4109 0.9018 0.043 Uiso 1 1 calc R U
H17B H 0.1331 0.4520 0.7927 0.043 Uiso 1 1 calc R U
C10 C 0.8079(3) 1.2161(5) 0.5298(3) 0.0315(9) Uani 1 1 d . .
H10A H 0.8564 1.3081 0.5132 0.038 Uiso 1 1 calc R U
H10B H 0.7555 1.1758 0.4591 0.038 Uiso 1 1 calc R U
C13 C 0.9341(5) 0.9748(8) 0.5036(5) 0.0632(15) Uani 1 1 d . .
H13A H 0.9812 0.8765 0.5395 0.095 Uiso 1 1 calc R U
H13B H 0.9806 1.0590 0.4784 0.095 Uiso 1 1 calc R U
H13C H 0.8733 0.9323 0.4404 0.095 Uiso 1 1 calc R U
C12 C 0.9734(4) 1.1201(7) 0.6885(5) 0.0608(15) Uani 1 1 d . .
H12A H 1.0172 1.2157 0.6702 0.091 Uiso 1 1 calc R U
H12B H 1.0237 1.0218 0.7180 0.091 Uiso 1 1 calc R U
H12C H 0.9378 1.1598 0.7436 0.091 Uiso 1 1 calc R U
C20 C 0.0698(5) 0.7493(8) 0.9603(5) 0.0733(18) Uani 1 1 d . .
H20A H 0.0388 0.6656 1.0019 0.110 Uiso 1 1 calc R U
H20B H 0.0229 0.8545 0.9462 0.110 Uiso 1 1 calc R U
H20C H 0.1472 0.7799 1.0028 0.110 Uiso 1 1 calc R U
H2W2 H 0.634(5) 1.381(11) 0.900(4) 0.110 Uiso 1 1 d D U
H2W1 H 0.364(5) 0.388(11) 0.614(3) 0.110 Uiso 1 1 d D U
H1W1 H 0.441(3) 0.372(12) 0.554(6) 0.110 Uiso 1 1 d D U
H1W2 H 0.557(3) 1.425(11) 0.958(5) 0.110 Uiso 1 1 d D U
H3O H 0.697(5) 1.662(7) 0.505(6) 0.110 Uiso 1 1 d D U
H6O H 0.287(6) 0.119(6) 1.004(6) 0.110 Uiso 1 1 d D U
H1N H 0.642(5) 1.074(6) 0.580(5) 0.088 Uiso 1 1 d D U
H2N H 0.344(5) 0.729(6) 0.932(5) 0.088 Uiso 1 1 d D U

loop_
_atom_site_aniso_label
_atom_site_aniso_U_11
_atom_site_aniso_U_22
_atom_site_aniso_U_33
_atom_site_aniso_U_23
_atom_site_aniso_U_13
_atom_site_aniso_U_12
OW1 0.0351(15) 0.0258(16) 0.0330(14) -0.0048(12) 0.0116(12) -0.0008(13)
O5 0.0343(16) 0.0353(17) 0.0412(15) 0.0059(14) 0.0143(12) 0.0027(14)
O6 0.0427(18) 0.0232(17) 0.072(2) 0.0157(15) 0.0239(16) 0.0007(14)
O2 0.0302(15) 0.0332(17) 0.0397(15) 0.0049(14) 0.0133(12) 0.0011(13)
O3 0.0341(16) 0.0251(17) 0.0597(19) 0.0141(14) 0.0156(14) -0.0014(13)
O4 0.0429(16) 0.0250(16) 0.0323(14) -0.0049(13) 0.0167(12) -0.0053(13)
O1 0.0577(18) 0.0272(17) 0.0379(15) -0.0096(13) 0.0260(14) -0.0119(15)
N2 0.0368(18) 0.0219(18) 0.0315(17) -0.0002(14) 0.0166(14) -0.0041(16)
N1 0.0369(17) 0.0189(17) 0.0261(16) -0.0030(14) 0.0145(14) -0.0076(15)
C3 0.035(2) 0.022(2) 0.0274(19) 0.0010(17) 0.0149(17) 0.0018(17)
C15 0.036(2) 0.024(2) 0.033(2) 0.0012(17) 0.0184(17) -0.0026(17)
C1 0.035(2) 0.022(2) 0.0200(17) 0.0026(15) 0.0100(15) -0.0011(17)
C4 0.032(2) 0.020(2) 0.0227(18) 0.0019(15) 0.0084(16) -0.0012(17)
C6 0.032(2) 0.025(2) 0.0278(18) 0.0008(17) 0.0156(16) 0.0037(18)
C2 0.041(2) 0.016(2) 0.0267(19) 0.0020(16) 0.0142(17) 0.0012(17)
C16 0.036(2) 0.025(2) 0.0295(19) 0.0004(18) 0.0153(17) -0.0010(19)
C7 0.034(2) 0.016(2) 0.0268(18) -0.0013(16) 0.0101(15) -0.0002(17)
C9 0.030(2) 0.023(2) 0.0262(19) -0.0021(17) 0.0125(16) -0.0030(18)
C5 0.036(2) 0.020(2) 0.0281(19) -0.0003(16) 0.0137(17) -0.0018(18)
C14 0.032(2) 0.022(2) 0.0267(19) 0.0044(17) 0.0097(16) 0.0027(17)
C11 0.037(2) 0.025(2) 0.057(3) 0.004(2) 0.021(2) 0.0020(19)
C18 0.038(2) 0.035(3) 0.069(3) 0.012(2) 0.017(2) 0.002(2)
C8 0.029(2) 0.0198(19) 0.0327(19) 0.0000(16) 0.0141(16) -0.0054(16)
OW2 0.0424(16) 0.0262(17) 0.0319(14) -0.0020(12) 0.0173(13) -0.0027(14)
C19 0.045(3) 0.060(3) 0.080(4) 0.016(3) 0.011(3) 0.002(3)
C17 0.037(2) 0.031(2) 0.043(2) 0.0046(19) 0.0163(18) -0.0021(19)
C10 0.039(2) 0.0222(19) 0.041(2) 0.0016(16) 0.0236(18) -0.0024(17)
C13 0.061(3) 0.041(3) 0.104(4) -0.001(3) 0.049(3) 0.012(3)
C12 0.050(3) 0.039(3) 0.082(4) 0.008(3) 0.001(3) 0.009(3)
C20 0.060(3) 0.052(4) 0.105(5) -0.021(3) 0.020(3) 0.014(3)

loop_
_atom_type_symbol
_atom_type_description
_atom_type_scat_dispersion_real
_atom_type_scat_dispersion_imag
_atom_type_scat_source
C C 0.0033 0.0016 'International Tables Vol C Tables 4.2.6.8 and 6.1.1.4'
H H 0.0000 0.0000 'International Tables Vol C Tables 4.2.6.8 and 6.1.1.4'
N N 0.0061 0.0033 'International Tables Vol C Tables 4.2.6.8 and 6.1.1.4'
O O 0.0106 0.0060 'International Tables Vol C Tables 4.2.6.8 and 6.1.1.4'

loop_
_geom_angle_atom_site_label_1
_geom_angle_atom_site_label_2
_geom_angle_atom_site_label_3
_geom_angle
C14 N2 C15 125.2(3)
C7 N1 C8 121.4(3)
C2 C3 C4 120.1(3)
N2 C15 C17 113.5(3)
N2 C15 C16 111.0(3)
C17 C15 C16 114.4(3)
C2 C1 C6 119.9(4)
C2 C1 C7 118.7(3)
C6 C1 C7 121.4(3)
C5 C4 C3 119.4(3)
C5 C4 C14 119.3(3)
C3 C4 C14 121.3(3)
C5 C6 C1 120.1(3)
C3 C2 C1 120.3(4)
O5 C16 O6 123.0(4)
O5 C16 C15 124.0(4)
O6 C16 C15 112.9(3)
O1 C7 N1 121.0(3)
O1 C7 C1 121.8(3)
N1 C7 C1 117.2(3)
O2 C9 O3 123.9(4)
O2 C9 C8 124.4(3)
O3 C9 C8 111.7(3)
C6 C5 C4 120.2(4)
O4 C14 N2 122.6(4)
O4 C14 C4 122.6(3)
N2 C14 C4 114.8(3)
C12 C11 C13 111.4(4)
C12 C11 C10 111.7(4)
C13 C11 C10 109.9(4)
C20 C18 C19 110.6(4)
C20 C18 C17 113.2(4)
C19 C18 C17 108.6(4)
N1 C8 C9 111.4(3)
N1 C8 C10 109.8(3)
C9 C8 C10 112.5(3)
C15 C17 C18 113.9(4)
C8 C10 C11 113.3(3)

loop_
_geom_bond_atom_site_label_1
_geom_bond_atom_site_label_2
_geom_bond_distance
O5 C16 1.207(5)
O6 C16 1.313(5)
O2 C9 1.204(4)
O3 C9 1.315(5)
O4 C14 1.241(5)
O1 C7 1.240(5)
N2 C14 1.343(5)
N2 C15 1.454(5)
N1 C7 1.331(5)
N1 C8 1.454(5)
C3 C2 1.382(6)
C3 C4 1.403(6)
C15 C17 1.521(6)
C15 C16 1.524(6)
C1 C2 1.386(6)
C1 C6 1.395(6)
C1 C7 1.499(5)
C4 C5 1.396(5)
C4 C14 1.493(5)
C6 C5 1.384(6)
C9 C8 1.522(6)
C11 C12 1.516(7)
C11 C13 1.529(7)
C11 C10 1.534(6)
C18 C20 1.499(8)
C18 C19 1.527(7)
C18 C17 1.536(6)
C8 C10 1.528(5)
